data_7013552
loop_
_publ_author_name
'Burrows, Andrew D.'
'Mahon, Mary F.'
'Varrone, Maurizio'

_publ_section_title
;
 The synthesis and late transition metal chemistry of 7-aza-N-indolyl
 phosphines and the activity of their palladium complexes in CO?ethene
 co-polymerisation
;
_journal_issue 24
_journal_name_full 'Dalton Transactions'
_journal_page_first 4718
_journal_paper_doi 10.1039/b309882f
_journal_year 2003
_chemical_formula_sum 'C20 H20 F3 N4 O4 P Pd S'
_chemical_formula_weight 606.83
_chemical_name_systematic
;
?
;
_space_group_IT_number 2
_symmetry_cell_setting triclinic
_symmetry_space_group_name_Hall '-P 1'
_symmetry_space_group_name_H-M 'P -1'
_atom_sites_solution_hydrogens geom
_atom_sites_solution_primary direct
_atom_sites_solution_secondary difmap
_audit_creation_method SHELXL-97
_cell_angle_alpha 107.832(2)
_cell_angle_beta 103.059(2)
_cell_angle_gamma 94.394(2)
_cell_formula_units_Z 2
_cell_length_a 8.3530(2)
_cell_length_b 11.2230(4)
_cell_length_c 13.7950(5)
_cell_measurement_reflns_used 25
_cell_measurement_temperature 150(2)
_cell_measurement_theta_max 18
_cell_measurement_theta_min 12
_cell_volume 1184.34(7)
_computing_data_reduction 'Denzo and Scalepack (otwinowski & Minor, 1997)'
_computing_molecular_graphics 'ORTEX (P.McArdle, 1995)'
_computing_publication_material 'SHELXL-97/2 (Sheldrick,1997)'
_computing_structure_refinement 'SHELXL-97 (Sheldrick, 1997)'
_computing_structure_solution 'SHELXS-97 (Sheldrick, 1990)'
_diffrn_ambient_temperature 150(2)
_diffrn_measured_fraction_theta_full 0.977
_diffrn_measured_fraction_theta_max 0.977
_diffrn_measurement_device_type KappaCCD
_diffrn_measurement_method KappaCCD
_diffrn_radiation_monochromator graphite
_diffrn_radiation_source 'fine-focus sealed tube'
_diffrn_radiation_type MoK\a
_diffrn_radiation_wavelength 0.71073
_diffrn_reflns_av_R_equivalents 0.0893
_diffrn_reflns_av_sigmaI/netI 0.1040
_diffrn_reflns_limit_h_max 9
_diffrn_reflns_limit_h_min -9
_diffrn_reflns_limit_k_max 13
_diffrn_reflns_limit_k_min -13
_diffrn_reflns_limit_l_max 16
_diffrn_reflns_limit_l_min -16
_diffrn_reflns_number 15723
_diffrn_reflns_theta_full 25.21
_diffrn_reflns_theta_max 25.21
_diffrn_reflns_theta_min 3.53
_exptl_absorpt_coefficient_mu 0.998
_exptl_absorpt_correction_T_max 0.9755
_exptl_absorpt_correction_T_min 0.9518
_exptl_absorpt_correction_type multi-scan
_exptl_absorpt_process_details 'Sortav Blessing (1995) '
_exptl_crystal_colour Colourless
_exptl_crystal_density_diffrn 1.702
_exptl_crystal_density_method 'not measured'
_exptl_crystal_description Block
_exptl_crystal_F_000 608
_exptl_crystal_size_max 0.05
_exptl_crystal_size_mid 0.05
_exptl_crystal_size_min 0.03
_refine_diff_density_max 0.567
_refine_diff_density_min -0.711
_refine_diff_density_rms 0.112
_refine_ls_extinction_method none
_refine_ls_goodness_of_fit_ref 1.017
_refine_ls_hydrogen_treatment mixed
_refine_ls_matrix_type full
_refine_ls_number_parameters 307
_refine_ls_number_reflns 4172
_refine_ls_number_restraints 0
_refine_ls_restrained_S_all 1.017
_refine_ls_R_factor_all 0.0934
_refine_ls_R_factor_gt 0.0497
_refine_ls_shift/su_max 0.000
_refine_ls_shift/su_mean 0.000
_refine_ls_structure_factor_coef Fsqd
_refine_ls_weighting_details
; calc
[1.00000+0.00000exp(0.00(sin\q/\l)^2^)]/
[\s^2^(Fo^2^)+0.0000+0.3781*P+(0.0376P)^2^+0.0000sin\q/\l]
where P = 0.00000Fo^2^ + 1.00000Fc^2^
;
_refine_ls_weighting_scheme calc
_refine_ls_wR_factor_gt 0.0902
_refine_ls_wR_factor_ref 0.1038
_reflns_number_gt 2861
_reflns_number_total 4172
_reflns_threshold_expression >2sigma(I)
_cod_data_source_file b309882f.txt
_cod_data_source_block compound8b_k01adb14
_cod_depositor_comments
;
The following automatic conversions were performed:
'_symmetry_cell_setting' value 'Triclinic' changed to 'triclinic'
according to '/home/saulius/struct/CIF-dictionaries/cif_core.dic'
dictionary named 'cif_core.dic' version 2.4.1 from
2010-06-29.

'_exptl_absorpt_correction_type' value 'multiscan' changed to
'multi-scan' according to
'/home/saulius/struct/CIF-dictionaries/cif_core.dic' dictionary named
'cif_core.dic' version 2.4.1 from 2010-06-29.

Automatic conversion script
Id: cif_fix_enum 1527 2010-12-29 10:47:43Z saulius 
;
_cod_original_sg_symbol_H-M P-1
_cod_database_code 7013552

loop_
_symmetry_equiv_pos_as_xyz
'x, y, z'
'-x, -y, -z'

loop_
_atom_site_label
_atom_site_type_symbol
_atom_site_fract_x
_atom_site_fract_y
_atom_site_fract_z
_atom_site_U_iso_or_equiv
_atom_site_adp_type
_atom_site_occupancy
_atom_site_symmetry_multiplicity
_atom_site_calc_flag
_atom_site_refinement_flags
_atom_site_disorder_assembly
_atom_site_disorder_group
Pd1 Pd 0.03893(5) 0.00962(4) 0.84395(3) 0.02668(16) Uani 1 1 d . . .
S1 S 0.28068(18) 0.31808(14) 0.76097(13) 0.0404(4) Uani 1 1 d . . .
P1 P 0.07101(17) -0.18185(13) 0.76697(11) 0.0283(4) Uani 1 1 d . . .
F1 F 0.3618(7) 0.3576(6) 0.6007(4) 0.136(3) Uani 1 1 d . . .
F2 F 0.1791(5) 0.1942(4) 0.5573(3) 0.0745(12) Uani 1 1 d . . .
F3 F 0.4313(6) 0.1882(6) 0.6277(4) 0.120(2) Uani 1 1 d . . .
N1 N 0.2197(5) -0.0011(4) 0.9780(3) 0.0256(10) Uani 1 1 d . . .
N2 N 0.2117(5) -0.2113(4) 0.8628(3) 0.0257(10) Uani 1 1 d . . .
N3 N -0.0845(5) -0.3055(4) 0.7305(3) 0.0324(11) Uani 1 1 d . . .
N4 N 0.1387(6) -0.2155(4) 0.6584(3) 0.0351(12) Uani 1 1 d . . .
O1 O -0.0172(4) 0.1899(3) 0.9155(3) 0.0313(9) Uani 1 1 d . . .
O2 O 0.1460(5) 0.3882(4) 0.7477(4) 0.0697(15) Uani 1 1 d . . .
O3 O 0.2381(5) 0.2014(4) 0.7782(3) 0.0489(11) Uani 1 1 d . . .
O4 O 0.4382(5) 0.3918(4) 0.8261(3) 0.0521(12) Uani 1 1 d . . .
C1 C -0.1305(7) 0.0156(5) 0.7154(4) 0.0349(14) Uani 1 1 d . . .
H1A H -0.0882 -0.0127 0.6544 0.042 Uiso 1 1 d R . .
H1B H -0.2321 -0.0386 0.7047 0.042 Uiso 1 1 d R . .
C2 C -0.1594(7) 0.1537(6) 0.7381(4) 0.0385(15) Uani 1 1 d . . .
H2A H -0.2763 0.1528 0.7119 0.046 Uiso 1 1 d R . .
H2B H -0.0989 0.1899 0.6997 0.046 Uiso 1 1 d R . .
C3 C -0.1056(7) 0.2296(5) 0.8498(5) 0.0340(14) Uani 1 1 d . . .
C4 C -0.1494(8) 0.3594(5) 0.8853(6) 0.0501(17) Uani 1 1 d . . .
H4A H -0.2172 0.3756 0.8260 0.060 Uiso 1 1 d R . .
H4B H -0.0493 0.4204 0.9147 0.060 Uiso 1 1 d R . .
H4C H -0.2097 0.3657 0.9378 0.060 Uiso 1 1 d R . .
C5 C 0.2105(6) -0.1232(6) 0.6253(4) 0.0370(14) Uani 1 1 d . . .
H5 H 0.2105 -0.0354 0.6619 0.044 Uiso 1 1 d R . .
C6 C 0.2688(8) -0.1800(7) 0.5429(5) 0.0510(18) Uani 1 1 d . . .
H6 H 0.3247 -0.1487 0.4999 0.061 Uiso 1 1 d R . .
C7 C 0.2336(8) -0.3128(7) 0.5222(5) 0.0585(19) Uani 1 1 d . . .
H7 H 0.2562 -0.3833 0.4696 0.070 Uiso 1 1 d R . .
C8 C 0.1548(8) -0.3344(6) 0.5917(5) 0.0463(16) Uani 1 1 d . . .
H8 H 0.1125 -0.4098 0.6027 0.056 Uiso 1 1 d R . .
C9 C -0.2226(7) -0.3263(5) 0.6444(5) 0.0435(16) Uani 1 1 d . . .
H9 H -0.2126 -0.2936 0.5891 0.052 Uiso 1 1 d R . .
C10 C -0.3502(8) -0.3922(5) 0.6591(5) 0.0451(16) Uani 1 1 d . . .
H10 H -0.4622 -0.4242 0.6162 0.054 Uiso 1 1 d R . .
C11 C -0.2976(7) -0.4133(5) 0.7558(5) 0.0381(15) Uani 1 1 d . . .
H11 H -0.3544 -0.4570 0.7913 0.046 Uiso 1 1 d R . .
C12 C -0.1384(7) -0.3585(5) 0.7995(5) 0.0348(14) Uani 1 1 d . . .
H12 H -0.0612 -0.3508 0.8650 0.042 Uiso 1 1 d R . .
C13 C 0.2982(7) -0.3131(5) 0.8720(5) 0.0349(14) Uani 1 1 d . . .
H13 H 0.2745 -0.3908 0.8135 0.042 Uiso 1 1 d R . .
C14 C 0.4043(7) -0.2794(5) 0.9680(5) 0.0347(14) Uani 1 1 d . . .
H14 H 0.4806 -0.3245 1.0004 0.042 Uiso 1 1 d R . .
C15 C 0.3927(6) -0.1515(5) 1.0269(4) 0.0296(13) Uani 1 1 d . . .
C16 C 0.2726(6) -0.1139(5) 0.9582(4) 0.0266(13) Uani 1 1 d . . .
C17 C 0.4662(6) -0.0633(5) 1.1252(4) 0.0324(14) Uani 1 1 d . . .
H17 H 0.5496 -0.0802 1.1778 0.039 Uiso 1 1 d R . .
C18 C 0.4157(6) 0.0546(5) 1.1481(4) 0.0320(14) Uani 1 1 d . . .
H18 H 0.4670 0.1176 1.2156 0.038 Uiso 1 1 d R . .
C19 C 0.2938(6) 0.0823(5) 1.0737(4) 0.0303(13) Uani 1 1 d . . .
H19 H 0.2616 0.1648 1.0937 0.036 Uiso 1 1 d R . .
C20 C 0.3166(9) 0.2629(8) 0.6316(6) 0.064(2) Uani 1 1 d . . .

loop_
_atom_site_aniso_label
_atom_site_aniso_U_11
_atom_site_aniso_U_22
_atom_site_aniso_U_33
_atom_site_aniso_U_23
_atom_site_aniso_U_13
_atom_site_aniso_U_12
Pd1 0.0245(2) 0.0276(3) 0.0291(3) 0.01161(19) 0.00613(19) 0.00483(18)
S1 0.0322(8) 0.0372(9) 0.0510(10) 0.0199(8) 0.0041(8) 0.0004(7)
P1 0.0301(8) 0.0269(8) 0.0289(9) 0.0113(7) 0.0075(7) 0.0028(7)
F1 0.146(5) 0.176(6) 0.060(3) 0.066(4) -0.019(3) -0.096(4)
F2 0.065(3) 0.079(3) 0.055(3) 0.013(2) -0.010(2) -0.016(2)
F3 0.061(3) 0.212(6) 0.078(3) 0.021(4) 0.031(3) 0.049(4)
N1 0.022(2) 0.024(3) 0.032(3) 0.010(2) 0.011(2) 0.002(2)
N2 0.031(2) 0.024(3) 0.025(3) 0.010(2) 0.010(2) 0.007(2)
N3 0.039(3) 0.029(3) 0.026(3) 0.009(2) 0.003(2) 0.000(2)
N4 0.042(3) 0.030(3) 0.032(3) 0.007(2) 0.014(2) 0.004(2)
O1 0.032(2) 0.026(2) 0.040(2) 0.0133(19) 0.0120(19) 0.0071(18)
O2 0.047(3) 0.038(3) 0.108(4) 0.016(3) -0.002(3) 0.010(2)
O3 0.041(2) 0.042(3) 0.073(3) 0.034(2) 0.014(2) 0.001(2)
O4 0.039(2) 0.063(3) 0.044(3) 0.023(2) -0.007(2) -0.016(2)
C1 0.031(3) 0.041(4) 0.036(4) 0.017(3) 0.008(3) 0.005(3)
C2 0.027(3) 0.055(4) 0.036(4) 0.026(3) -0.001(3) 0.000(3)
C3 0.027(3) 0.031(4) 0.053(4) 0.025(3) 0.013(3) 0.006(3)
C4 0.048(4) 0.038(4) 0.075(5) 0.032(4) 0.018(4) 0.015(3)
C5 0.032(3) 0.047(4) 0.032(4) 0.018(3) 0.005(3) 0.001(3)
C6 0.045(4) 0.071(5) 0.040(4) 0.019(4) 0.017(3) 0.011(4)
C7 0.061(5) 0.070(5) 0.042(4) 0.007(4) 0.020(4) 0.023(4)
C8 0.059(4) 0.041(4) 0.034(4) 0.004(3) 0.014(3) 0.008(3)
C9 0.050(4) 0.037(4) 0.032(4) 0.013(3) -0.007(3) -0.008(3)
C10 0.039(4) 0.033(4) 0.055(5) 0.011(3) 0.002(3) -0.001(3)
C11 0.034(3) 0.030(3) 0.054(4) 0.019(3) 0.013(3) 0.001(3)
C12 0.039(4) 0.028(3) 0.040(4) 0.017(3) 0.009(3) 0.007(3)
C13 0.036(3) 0.024(3) 0.043(4) 0.009(3) 0.010(3) 0.009(3)
C14 0.032(3) 0.033(4) 0.044(4) 0.021(3) 0.008(3) 0.005(3)
C15 0.025(3) 0.038(4) 0.032(3) 0.017(3) 0.010(3) 0.004(3)
C16 0.027(3) 0.025(3) 0.030(3) 0.010(3) 0.012(3) 0.001(3)
C17 0.026(3) 0.044(4) 0.026(3) 0.012(3) 0.004(3) 0.002(3)
C18 0.028(3) 0.041(4) 0.026(3) 0.007(3) 0.011(3) 0.002(3)
C19 0.035(3) 0.030(3) 0.029(3) 0.009(3) 0.016(3) 0.007(3)
C20 0.045(4) 0.086(6) 0.047(5) 0.029(4) -0.012(4) -0.021(4)

loop_
_atom_type_symbol
_atom_type_description
_atom_type_scat_dispersion_real
_atom_type_scat_dispersion_imag
_atom_type_scat_source
C C 0.0033 0.0016 'International Tables Vol C Tables 4.2.6.8 and 6.1.1.4'
H H 0.0000 0.0000 'International Tables Vol C Tables 4.2.6.8 and 6.1.1.4'
O O 0.0106 0.0060 'International Tables Vol C Tables 4.2.6.8 and 6.1.1.4'
P P 0.1023 0.0942 'International Tables Vol C Tables 4.2.6.8 and 6.1.1.4'
N N 0.0061 0.0033 'International Tables Vol C Tables 4.2.6.8 and 6.1.1.4'
S S 0.1246 0.1234 'International Tables Vol C Tables 4.2.6.8 and 6.1.1.4'
F F 0.0171 0.0103 'International Tables Vol C Tables 4.2.6.8 and 6.1.1.4'
Pd Pd -0.9988 1.0072 'International Tables Vol C Tables 4.2.6.8 and 6.1.1.4'

loop_
_geom_angle_atom_site_label_1
_geom_angle_atom_site_label_2
_geom_angle_atom_site_label_3
_geom_angle
_geom_angle_site_symmetry_1
_geom_angle_site_symmetry_3
_geom_angle_publ_flag
C1 Pd1 O1 83.57(19) . . ?
C1 Pd1 N1 178.6(2) . . ?
O1 Pd1 N1 97.80(16) . . ?
C1 Pd1 P1 93.33(16) . . ?
O1 Pd1 P1 174.43(10) . . ?
N1 Pd1 P1 85.31(12) . . ?
O2 S1 O3 114.5(3) . . ?
O2 S1 O4 115.6(3) . . ?
O3 S1 O4 115.3(3) . . ?
O2 S1 C20 103.8(4) . . ?
O3 S1 C20 102.0(3) . . ?
O4 S1 C20 103.1(3) . . ?
N4 P1 N2 108.9(2) . . ?
N4 P1 N3 100.3(2) . . ?
N2 P1 N3 102.3(2) . . ?
N4 P1 Pd1 119.59(17) . . ?
N2 P1 Pd1 102.45(15) . . ?
N3 P1 Pd1 121.77(16) . . ?
C19 N1 C16 114.6(5) . . ?
C19 N1 Pd1 133.3(4) . . ?
C16 N1 Pd1 112.0(4) . . ?
C16 N2 C13 106.0(4) . . ?
C16 N2 P1 117.5(3) . . ?
C13 N2 P1 136.4(4) . . ?
C12 N3 C9 106.4(4) . . ?
C12 N3 P1 125.1(4) . . ?
C9 N3 P1 121.9(4) . . ?
C5 N4 C8 107.4(5) . . ?
C5 N4 P1 123.5(4) . . ?
C8 N4 P1 128.7(4) . . ?
C3 O1 Pd1 111.9(3) . . ?
C2 C1 Pd1 106.8(4) . . ?
C3 C2 C1 113.6(5) . . ?
O1 C3 C2 121.1(5) . . ?
O1 C3 C4 119.4(6) . . ?
C2 C3 C4 119.4(5) . . ?
C6 C5 N4 109.2(6) . . ?
C5 C6 C7 106.9(6) . . ?
C8 C7 C6 109.4(6) . . ?
C7 C8 N4 107.0(6) . . ?
C10 C9 N3 108.3(5) . . ?
C9 C10 C11 108.6(6) . . ?
C12 C11 C10 107.8(5) . . ?
C11 C12 N3 108.8(5) . . ?
C14 C13 N2 109.7(5) . . ?
C13 C14 C15 109.0(5) . . ?
C17 C15 C16 117.0(5) . . ?
C17 C15 C14 138.0(5) . . ?
C16 C15 C14 105.0(5) . . ?
N1 C16 N2 122.7(5) . . ?
N1 C16 C15 126.9(5) . . ?
N2 C16 C15 110.4(4) . . ?
C15 C17 C18 117.7(5) . . ?
C17 C18 C19 120.8(5) . . ?
N1 C19 C18 123.1(5) . . ?
F1 C20 F3 108.6(7) . . ?
F1 C20 F2 106.0(6) . . ?
F3 C20 F2 105.8(7) . . ?
F1 C20 S1 112.0(6) . . ?
F3 C20 S1 112.0(5) . . ?
F2 C20 S1 112.2(5) . . ?

loop_
_geom_bond_atom_site_label_1
_geom_bond_atom_site_label_2
_geom_bond_distance
_geom_bond_site_symmetry_2
_geom_bond_publ_flag
Pd1 C1 2.027(5) . ?
Pd1 O1 2.102(3) . ?
Pd1 N1 2.148(4) . ?
Pd1 P1 2.1532(15) . ?
S1 O2 1.431(4) . ?
S1 O3 1.434(4) . ?
S1 O4 1.438(4) . ?
S1 C20 1.803(8) . ?
P1 N4 1.666(4) . ?
P1 N2 1.692(4) . ?
P1 N3 1.694(4) . ?
F1 C20 1.321(8) . ?
F2 C20 1.346(7) . ?
F3 C20 1.320(9) . ?
N1 C19 1.337(7) . ?
N1 C16 1.343(6) . ?
N2 C16 1.384(6) . ?
N2 C13 1.420(6) . ?
N3 C12 1.400(7) . ?
N3 C9 1.401(7) . ?
N4 C5 1.399(7) . ?
N4 C8 1.406(7) . ?
O1 C3 1.250(6) . ?
C1 C2 1.533(8) . ?
C2 C3 1.459(8) . ?
C3 C4 1.490(8) . ?
C5 C6 1.338(8) . ?
C6 C7 1.423(9) . ?
C7 C8 1.347(8) . ?
C9 C10 1.339(8) . ?
C10 C11 1.406(8) . ?
C11 C12 1.340(7) . ?
C13 C14 1.340(8) . ?
C14 C15 1.440(7) . ?
C15 C17 1.380(7) . ?
C15 C16 1.401(7) . ?
C17 C18 1.385(7) . ?
C18 C19 1.399(7) . ?
